data_4063556
loop_
_publ_author_name
'Gott, Andrew L.'
'Piers, Warren E.'
'Dutton, Jason L.'
'McDonald, Robert'
'Parvez, Masood'

_publ_section_title
;
 Dimerization of Ethylene by Palladium Complexes Containing Bidentate
 Trifluoroborate-Functionalized Phosphine Ligands
;
_journal_issue 16
_journal_name_full Organometallics
_journal_page_first 4236
_journal_paper_doi 10.1021/om2004095
_journal_volume 30
_journal_year 2011
_chemical_formula_sum 'C27 H37 B F3 N2 O2 P Pd'
_chemical_formula_weight 626.77
_chemical_name_common 'in paper 6b'
_chemical_name_systematic
; 
 ? 
;
_space_group_IT_number 14
_symmetry_cell_setting monoclinic
_symmetry_space_group_name_Hall '-P 2ybc'
_symmetry_space_group_name_H-M 'P 1 21/c 1'
_atom_sites_solution_hydrogens geom
_atom_sites_solution_primary direct
_atom_sites_solution_secondary difmap
_audit_creation_method SHELXL-97
_cell_angle_alpha 90.00
_cell_angle_beta 105.12(3)
_cell_angle_gamma 90.00
_cell_formula_units_Z 4
_cell_length_a 10.398(2)
_cell_length_b 22.450(5)
_cell_length_c 12.345(3)
_cell_measurement_reflns_used 5746
_cell_measurement_temperature 173(2)
_cell_measurement_theta_max 27.48
_cell_measurement_theta_min 1.00
_cell_volume 2782.0(11)
_computing_cell_refinement 'Bruker SAINT'
_computing_data_collection 'Bruker APEX2'
_computing_data_reduction 'Bruker SAINT'
_computing_molecular_graphics 'Bruker SHELXTL'
_computing_publication_material 'Bruker SHELXTL'
_computing_structure_refinement 'SHELXL-97 (Sheldrick, 2008)'
_computing_structure_solution 'SHELXD (Schneider & Sheldrick, 2002)'
_diffrn_ambient_temperature 173(2)
_diffrn_measured_fraction_theta_full 0.984
_diffrn_measured_fraction_theta_max 0.984
_diffrn_measurement_device_type 'Bruker APEX2 CCD'
_diffrn_measurement_method ' \w and \f '
_diffrn_radiation_monochromator graphite
_diffrn_radiation_source 'fine-focus sealed tube'
_diffrn_radiation_type MoK\a
_diffrn_radiation_wavelength 0.71073
_diffrn_reflns_av_R_equivalents 0.0528
_diffrn_reflns_av_sigmaI/netI 0.0603
_diffrn_reflns_limit_h_max 13
_diffrn_reflns_limit_h_min -13
_diffrn_reflns_limit_k_max 27
_diffrn_reflns_limit_k_min -29
_diffrn_reflns_limit_l_max 16
_diffrn_reflns_limit_l_min -16
_diffrn_reflns_number 11549
_diffrn_reflns_theta_full 27.46
_diffrn_reflns_theta_max 27.46
_diffrn_reflns_theta_min 1.93
_exptl_absorpt_coefficient_mu 0.772
_exptl_absorpt_correction_T_max 0.8485
_exptl_absorpt_correction_T_min 0.7739
_exptl_absorpt_correction_type multi-scan
_exptl_absorpt_process_details 'SADABS: (Bruker, 2004)'
_exptl_crystal_colour 'pale yellow'
_exptl_crystal_density_diffrn 1.496
_exptl_crystal_density_method 'not measured'
_exptl_crystal_description block
_exptl_crystal_F_000 1288
_exptl_crystal_size_max 0.35
_exptl_crystal_size_mid 0.29
_exptl_crystal_size_min 0.22
_refine_diff_density_max 0.792
_refine_diff_density_min -0.859
_refine_diff_density_rms 0.254
_refine_ls_extinction_method none
_refine_ls_goodness_of_fit_ref 1.164
_refine_ls_hydrogen_treatment constr
_refine_ls_matrix_type full
_refine_ls_number_parameters 341
_refine_ls_number_reflns 6268
_refine_ls_number_restraints 0
_refine_ls_restrained_S_all 1.164
_refine_ls_R_factor_all 0.0763
_refine_ls_R_factor_gt 0.0550
_refine_ls_shift/su_max 0.001
_refine_ls_shift/su_mean 0.000
_refine_ls_structure_factor_coef Fsqd
_refine_ls_weighting_details 'calc w=1/[\s^2^(Fo^2^)+(0.0697P)^2^+8.7748P] where P=(Fo^2^+2Fc^2^)/3'
_refine_ls_weighting_scheme calc
_refine_ls_wR_factor_gt 0.1402
_refine_ls_wR_factor_ref 0.1687
_reflns_number_gt 5056
_reflns_number_total 6268
_reflns_threshold_expression >2sigma(I)
_cod_data_source_file om2004095_si_001.cif
_cod_data_source_block alg691
_cod_original_cell_volume 2782.2(10)
_cod_original_sg_symbol_H-M P2(1)/c
_cod_database_code 4063556

loop_
_symmetry_equiv_pos_as_xyz
'x, y, z'
'-x, y+1/2, -z+1/2'
'-x, -y, -z'
'x, -y-1/2, z-1/2'

loop_
_atom_site_label
_atom_site_type_symbol
_atom_site_fract_x
_atom_site_fract_y
_atom_site_fract_z
_atom_site_U_iso_or_equiv
_atom_site_adp_type
_atom_site_occupancy
_atom_site_symmetry_multiplicity
_atom_site_calc_flag
_atom_site_refinement_flags
Pd1 Pd 0.69058(3) 0.357614(16) 0.59976(3) 0.01980(13) Uani 1 1 d .
P1 P 0.82974(12) 0.36968(5) 0.77377(11) 0.0192(3) Uani 1 1 d .
N2 N 0.5357(4) 0.34615(19) 0.4435(4) 0.0248(9) Uani 1 1 d .
F3 F 0.6646(3) 0.47767(14) 0.6866(3) 0.0347(8) Uani 1 1 d .
O31 O 1.0622(4) 0.34594(17) 0.9833(3) 0.0301(8) Uani 1 1 d .
F2 F 0.4537(3) 0.45556(17) 0.6922(3) 0.0413(8) Uani 1 1 d .
O21 O 1.0956(4) 0.36910(17) 0.7216(4) 0.0333(9) Uani 1 1 d .
F1 F 0.5703(4) 0.52962(15) 0.8029(3) 0.0452(9) Uani 1 1 d .
C23 C 1.0292(6) 0.5270(2) 0.8705(5) 0.0320(12) Uani 1 1 d .
H23A H 1.0125 0.5633 0.9040 0.038 Uiso 1 1 calc R
N1 N 0.7853(4) 0.4104(2) 0.4889(4) 0.0294(10) Uani 1 1 d .
C31 C 0.9297(5) 0.3025(2) 0.8166(4) 0.0227(10) Uani 1 1 d .
C21 C 0.9562(5) 0.4291(2) 0.7991(4) 0.0216(10) Uani 1 1 d .
C7 C 0.4738(6) 0.2868(3) 0.4163(5) 0.0366(13) Uani 1 1 d .
H7A H 0.4125 0.2876 0.3411 0.055 Uiso 1 1 calc R
H7B H 0.4246 0.2763 0.4714 0.055 Uiso 1 1 calc R
H7C H 0.5434 0.2570 0.4185 0.055 Uiso 1 1 calc R
C3 C 0.5986(6) 0.3622(3) 0.3531(5) 0.0377(14) Uani 1 1 d .
H3A H 0.5285 0.3688 0.2826 0.045 Uiso 1 1 calc R
H3B H 0.6553 0.3288 0.3406 0.045 Uiso 1 1 calc R
C26 C 1.0780(5) 0.4215(2) 0.7710(4) 0.0255(11) Uani 1 1 d .
C6 C 0.4291(6) 0.3896(3) 0.4478(5) 0.0366(13) Uani 1 1 d .
H6A H 0.4684 0.4292 0.4667 0.055 Uiso 1 1 calc R
H6B H 0.3847 0.3771 0.5051 0.055 Uiso 1 1 calc R
H6C H 0.3638 0.3911 0.3745 0.055 Uiso 1 1 calc R
C32 C 0.9089(5) 0.2552(2) 0.7406(5) 0.0282(11) Uani 1 1 d .
H32A H 0.8364 0.2573 0.6754 0.034 Uiso 1 1 calc R
C1 C 0.5880(5) 0.3031(2) 0.6799(5) 0.0278(11) Uani 1 1 d .
H1A H 0.5080 0.3237 0.6882 0.042 Uiso 1 1 calc R
H1B H 0.6447 0.2928 0.7543 0.042 Uiso 1 1 calc R
H1C H 0.5622 0.2667 0.6359 0.042 Uiso 1 1 calc R
C36 C 1.0399(5) 0.2984(2) 0.9112(5) 0.0274(11) Uani 1 1 d .
C24 C 1.1476(6) 0.5191(3) 0.8429(5) 0.0352(13) Uani 1 1 d .
H24A H 1.2127 0.5498 0.8583 0.042 Uiso 1 1 calc R
C22 C 0.9336(5) 0.4821(2) 0.8497(4) 0.0267(11) Uani 1 1 d .
H22A H 0.8525 0.4877 0.8701 0.032 Uiso 1 1 calc R
C34 C 1.0963(6) 0.2023(3) 0.8503(6) 0.0400(15) Uani 1 1 d .
H34A H 1.1533 0.1685 0.8618 0.048 Uiso 1 1 calc R
C25 C 1.1730(5) 0.4667(3) 0.7928(5) 0.0328(12) Uani 1 1 d .
H25A H 1.2550 0.4616 0.7734 0.039 Uiso 1 1 calc R
C35 C 1.1209(6) 0.2484(3) 0.9282(5) 0.0351(13) Uani 1 1 d .
H35A H 1.1934 0.2456 0.9933 0.042 Uiso 1 1 calc R
C5 C 0.8362(6) 0.4709(3) 0.5245(5) 0.0393(14) Uani 1 1 d .
H5A H 0.9101 0.4680 0.5924 0.059 Uiso 1 1 calc R
H5B H 0.7646 0.4950 0.5403 0.059 Uiso 1 1 calc R
H5C H 0.8676 0.4896 0.4644 0.059 Uiso 1 1 calc R
C33 C 0.9903(6) 0.2052(3) 0.7567(5) 0.0339(13) Uani 1 1 d .
H33A H 0.9729 0.1734 0.7040 0.041 Uiso 1 1 calc R
C2 C 0.6816(6) 0.4173(3) 0.3818(5) 0.0386(14) Uani 1 1 d .
H2A H 0.7247 0.4260 0.3209 0.046 Uiso 1 1 calc R
H2B H 0.6235 0.4514 0.3877 0.046 Uiso 1 1 calc R
B1 B 0.5804(6) 0.4727(3) 0.7572(5) 0.0253(12) Uani 1 1 d .
C4 C 0.8965(6) 0.3747(3) 0.4689(6) 0.0428(15) Uani 1 1 d .
H4A H 0.8639 0.3351 0.4414 0.064 Uiso 1 1 calc R
H4B H 0.9664 0.3706 0.5392 0.064 Uiso 1 1 calc R
H4C H 0.9330 0.3947 0.4129 0.064 Uiso 1 1 calc R
C11 C 0.7331(5) 0.3825(2) 0.8785(4) 0.0208(10) Uani 1 1 d .
C16 C 0.6304(5) 0.4250(2) 0.8597(4) 0.0221(10) Uani 1 1 d .
C15 C 0.5532(5) 0.4266(2) 0.9381(4) 0.0265(11) Uani 1 1 d .
H15A H 0.4844 0.4555 0.9286 0.032 Uiso 1 1 calc R
C12 C 0.7543(5) 0.3435(2) 0.9701(4) 0.0233(10) Uani 1 1 d .
H12A H 0.8240 0.3150 0.9814 0.028 Uiso 1 1 calc R
C37 C 1.1930(7) 0.3529(4) 1.0549(7) 0.0528(19) Uani 1 1 d .
H37A H 1.2087 0.3226 1.1140 0.079 Uiso 1 1 calc R
H37B H 1.2017 0.3926 1.0891 0.079 Uiso 1 1 calc R
H37C H 1.2585 0.3484 1.0111 0.079 Uiso 1 1 calc R
C27 C 1.2249(6) 0.3550(3) 0.7102(7) 0.0495(18) Uani 1 1 d .
H27A H 1.2488 0.3828 0.6574 0.074 Uiso 1 1 calc R
H27B H 1.2251 0.3142 0.6818 0.074 Uiso 1 1 calc R
H27C H 1.2899 0.3582 0.7834 0.074 Uiso 1 1 calc R
C14 C 0.5733(5) 0.3878(2) 1.0285(4) 0.0266(11) Uani 1 1 d .
H14A H 0.5181 0.3899 1.0787 0.032 Uiso 1 1 calc R
C13 C 0.6744(5) 0.3459(2) 1.0449(5) 0.0272(11) Uani 1 1 d .
H13A H 0.6892 0.3192 1.1065 0.033 Uiso 1 1 calc R

loop_
_atom_site_aniso_label
_atom_site_aniso_U_11
_atom_site_aniso_U_22
_atom_site_aniso_U_33
_atom_site_aniso_U_23
_atom_site_aniso_U_13
_atom_site_aniso_U_12
Pd1 0.0175(2) 0.0219(2) 0.0206(2) 0.00160(14) 0.00609(14) 0.00083(15)
P1 0.0166(6) 0.0199(6) 0.0224(6) 0.0002(5) 0.0075(5) -0.0002(5)
N2 0.022(2) 0.027(2) 0.025(2) 0.0009(17) 0.0049(17) -0.0002(18)
F3 0.0358(17) 0.0329(17) 0.0402(19) 0.0129(14) 0.0188(15) 0.0116(14)
O31 0.0225(18) 0.036(2) 0.030(2) -0.0054(16) 0.0017(15) 0.0041(16)
F2 0.0258(16) 0.052(2) 0.041(2) 0.0117(17) 0.0012(15) 0.0044(16)
O21 0.0245(19) 0.032(2) 0.050(3) -0.0070(18) 0.0214(18) -0.0036(16)
F1 0.071(3) 0.0288(17) 0.039(2) 0.0023(15) 0.0186(18) 0.0176(18)
C23 0.039(3) 0.029(3) 0.029(3) -0.004(2) 0.012(2) -0.007(2)
N1 0.024(2) 0.037(2) 0.028(2) 0.0057(19) 0.0087(18) 0.000(2)
C31 0.019(2) 0.024(2) 0.025(3) 0.0042(19) 0.0054(19) 0.0030(19)
C21 0.019(2) 0.021(2) 0.024(2) 0.0018(19) 0.0038(19) -0.0022(19)
C7 0.040(3) 0.034(3) 0.032(3) -0.001(2) 0.001(3) -0.003(3)
C3 0.041(3) 0.050(4) 0.022(3) 0.005(2) 0.007(2) -0.001(3)
C26 0.021(2) 0.029(3) 0.027(3) -0.004(2) 0.007(2) -0.003(2)
C6 0.025(3) 0.039(3) 0.041(3) -0.004(3) 0.000(2) 0.006(2)
C32 0.026(3) 0.026(3) 0.035(3) 0.000(2) 0.011(2) 0.003(2)
C1 0.025(3) 0.029(3) 0.031(3) 0.001(2) 0.011(2) -0.010(2)
C36 0.020(2) 0.032(3) 0.031(3) 0.005(2) 0.010(2) 0.003(2)
C24 0.035(3) 0.036(3) 0.036(3) -0.004(2) 0.011(2) -0.016(3)
C22 0.028(3) 0.024(2) 0.030(3) -0.001(2) 0.010(2) -0.003(2)
C34 0.031(3) 0.034(3) 0.057(4) 0.010(3) 0.016(3) 0.014(3)
C25 0.025(3) 0.041(3) 0.033(3) 0.005(2) 0.009(2) -0.007(2)
C35 0.025(3) 0.038(3) 0.041(3) 0.010(3) 0.006(2) 0.005(2)
C5 0.035(3) 0.041(3) 0.043(4) 0.009(3) 0.010(3) -0.012(3)
C33 0.035(3) 0.026(3) 0.042(3) 0.002(2) 0.014(3) 0.007(2)
C2 0.036(3) 0.053(4) 0.027(3) 0.013(3) 0.008(2) -0.002(3)
B1 0.023(3) 0.023(3) 0.030(3) 0.005(2) 0.008(2) 0.007(2)
C4 0.038(3) 0.053(4) 0.044(4) 0.012(3) 0.022(3) 0.011(3)
C11 0.019(2) 0.021(2) 0.021(2) -0.0013(19) 0.0032(18) -0.0053(19)
C16 0.018(2) 0.023(2) 0.025(3) -0.0034(19) 0.0047(19) 0.0029(19)
C15 0.021(2) 0.031(3) 0.027(3) -0.005(2) 0.007(2) 0.002(2)
C12 0.020(2) 0.024(2) 0.027(3) 0.003(2) 0.007(2) 0.0024(19)
C37 0.034(3) 0.068(5) 0.050(4) -0.012(4) 0.000(3) -0.002(3)
C27 0.028(3) 0.052(4) 0.074(5) -0.011(4) 0.024(3) 0.001(3)
C14 0.024(3) 0.033(3) 0.026(3) -0.003(2) 0.012(2) -0.009(2)
C13 0.027(3) 0.026(2) 0.029(3) 0.001(2) 0.007(2) -0.007(2)

loop_
_atom_type_symbol
_atom_type_description
_atom_type_scat_dispersion_real
_atom_type_scat_dispersion_imag
_atom_type_scat_source
C C 0.0033 0.0016 'International Tables Vol C Tables 4.2.6.8 and 6.1.1.4'
H H 0.0000 0.0000 'International Tables Vol C Tables 4.2.6.8 and 6.1.1.4'
B B 0.0013 0.0007 'International Tables Vol C Tables 4.2.6.8 and 6.1.1.4'
N N 0.0061 0.0033 'International Tables Vol C Tables 4.2.6.8 and 6.1.1.4'
O O 0.0106 0.0060 'International Tables Vol C Tables 4.2.6.8 and 6.1.1.4'
F F 0.0171 0.0103 'International Tables Vol C Tables 4.2.6.8 and 6.1.1.4'
P P 0.1023 0.0942 'International Tables Vol C Tables 4.2.6.8 and 6.1.1.4'
Pd Pd -0.9988 1.0072 'International Tables Vol C Tables 4.2.6.8 and 6.1.1.4'

loop_
_geom_angle_atom_site_label_1
_geom_angle_atom_site_label_2
_geom_angle_atom_site_label_3
_geom_angle
C1 Pd1 N2 89.98(19)
C1 Pd1 N1 171.42(19)
N2 Pd1 N1 82.07(16)
C1 Pd1 P1 84.11(16)
N2 Pd1 P1 172.47(12)
N1 Pd1 P1 104.08(12)
C31 P1 C21 102.8(2)
C31 P1 C11 107.3(2)
C21 P1 C11 105.2(2)
C31 P1 Pd1 110.40(17)
C21 P1 Pd1 119.85(16)
C11 P1 Pd1 110.50(15)
C3 N2 C7 107.5(5)
C3 N2 C6 110.3(5)
C7 N2 C6 108.3(4)
C3 N2 Pd1 105.6(3)
C7 N2 Pd1 118.9(3)
C6 N2 Pd1 106.0(3)
C36 O31 C37 117.5(5)
C26 O21 C27 118.6(4)
C24 C23 C22 120.3(5)
C24 C23 H23A 119.8
C22 C23 H23A 119.8
C4 N1 C2 109.0(5)
C4 N1 C5 108.1(5)
C2 N1 C5 106.8(5)
C4 N1 Pd1 107.8(4)
C2 N1 Pd1 105.6(3)
C5 N1 Pd1 119.1(4)
C32 C31 C36 117.2(5)
C32 C31 P1 117.1(4)
C36 C31 P1 124.7(4)
C22 C21 C26 118.8(5)
C22 C21 P1 119.9(4)
C26 C21 P1 121.3(4)
N2 C7 H7A 109.5
N2 C7 H7B 109.5
H7A C7 H7B 109.5
N2 C7 H7C 109.5
H7A C7 H7C 109.5
H7B C7 H7C 109.5
N2 C3 C2 111.4(5)
N2 C3 H3A 109.4
C2 C3 H3A 109.4
N2 C3 H3B 109.4
C2 C3 H3B 109.4
H3A C3 H3B 108.0
O21 C26 C25 123.1(5)
O21 C26 C21 116.7(4)
C25 C26 C21 120.2(5)
N2 C6 H6A 109.5
N2 C6 H6B 109.5
H6A C6 H6B 109.5
N2 C6 H6C 109.5
H6A C6 H6C 109.5
H6B C6 H6C 109.5
C33 C32 C31 122.5(5)
C33 C32 H32A 118.7
C31 C32 H32A 118.7
Pd1 C1 H1A 109.5
Pd1 C1 H1B 109.5
H1A C1 H1B 109.5
Pd1 C1 H1C 109.5
H1A C1 H1C 109.5
H1B C1 H1C 109.5
O31 C36 C35 122.7(5)
O31 C36 C31 116.8(4)
C35 C36 C31 120.5(5)
C23 C24 C25 120.6(5)
C23 C24 H24A 119.7
C25 C24 H24A 119.7
C23 C22 C21 120.4(5)
C23 C22 H22A 119.8
C21 C22 H22A 119.8
C33 C34 C35 120.6(5)
C33 C34 H34A 119.7
C35 C34 H34A 119.7
C24 C25 C26 119.7(5)
C24 C25 H25A 120.1
C26 C25 H25A 120.1
C36 C35 C34 120.3(5)
C36 C35 H35A 119.9
C34 C35 H35A 119.9
N1 C5 H5A 109.5
N1 C5 H5B 109.5
H5A C5 H5B 109.5
N1 C5 H5C 109.5
H5A C5 H5C 109.5
H5B C5 H5C 109.5
C34 C33 C32 118.9(6)
C34 C33 H33A 120.6
C32 C33 H33A 120.6
N1 C2 C3 111.5(5)
N1 C2 H2A 109.3
C3 C2 H2A 109.3
N1 C2 H2B 109.3
C3 C2 H2B 109.3
H2A C2 H2B 108.0
F3 B1 F2 108.2(5)
F3 B1 F1 107.6(4)
F2 B1 F1 108.7(4)
F3 B1 C16 114.3(4)
F2 B1 C16 108.9(4)
F1 B1 C16 109.0(4)
N1 C4 H4A 109.5
N1 C4 H4B 109.5
H4A C4 H4B 109.5
N1 C4 H4C 109.5
H4A C4 H4C 109.5
H4B C4 H4C 109.5
C12 C11 C16 120.6(5)
C12 C11 P1 117.8(4)
C16 C11 P1 121.1(4)
C11 C16 C15 116.6(5)
C11 C16 B1 130.3(5)
C15 C16 B1 113.0(4)
C14 C15 C16 122.9(5)
C14 C15 H15A 118.6
C16 C15 H15A 118.6
C13 C12 C11 121.0(5)
C13 C12 H12A 119.5
C11 C12 H12A 119.5
O31 C37 H37A 109.5
O31 C37 H37B 109.5
H37A C37 H37B 109.5
O31 C37 H37C 109.5
H37A C37 H37C 109.5
H37B C37 H37C 109.5
O21 C27 H27A 109.5
O21 C27 H27B 109.5
H27A C27 H27B 109.5
O21 C27 H27C 109.5
H27A C27 H27C 109.5
H27B C27 H27C 109.5
C13 C14 C15 119.5(5)
C13 C14 H14A 120.2
C15 C14 H14A 120.2
C14 C13 C12 119.3(5)
C14 C13 H13A 120.3
C12 C13 H13A 120.3

loop_
_geom_bond_atom_site_label_1
_geom_bond_atom_site_label_2
_geom_bond_distance
Pd1 C1 2.041(5)
Pd1 N2 2.182(4)
Pd1 N1 2.224(5)
Pd1 P1 2.2718(15)
P1 C31 1.830(5)
P1 C21 1.842(5)
P1 C11 1.855(5)
N2 C3 1.478(7)
N2 C7 1.481(7)
N2 C6 1.488(7)
F3 B1 1.392(7)
O31 C36 1.369(7)
O31 C37 1.424(7)
F2 B1 1.406(7)
O21 C26 1.360(6)
O21 C27 1.424(7)
F1 B1 1.411(7)
C23 C24 1.371(8)
C23 C22 1.391(7)
C23 H23A 0.9500
N1 C4 1.480(7)
N1 C2 1.481(7)
N1 C5 1.482(7)
C31 C32 1.395(7)
C31 C36 1.410(7)
C21 C22 1.393(7)
C21 C26 1.408(7)
C7 H7A 0.9800
C7 H7B 0.9800
C7 H7C 0.9800
C3 C2 1.496(9)
C3 H3A 0.9900
C3 H3B 0.9900
C26 C25 1.392(7)
C6 H6A 0.9800
C6 H6B 0.9800
C6 H6C 0.9800
C32 C33 1.389(7)
C32 H32A 0.9500
C1 H1A 0.9800
C1 H1B 0.9800
C1 H1C 0.9800
C36 C35 1.387(8)
C24 C25 1.386(8)
C24 H24A 0.9500
C22 H22A 0.9500
C34 C33 1.375(9)
C34 C35 1.390(9)
C34 H34A 0.9500
C25 H25A 0.9500
C35 H35A 0.9500
C5 H5A 0.9800
C5 H5B 0.9800
C5 H5C 0.9800
C33 H33A 0.9500
C2 H2A 0.9900
C2 H2B 0.9900
B1 C16 1.637(8)
C4 H4A 0.9800
C4 H4B 0.9800
C4 H4C 0.9800
C11 C12 1.401(7)
C11 C16 1.405(7)
C16 C15 1.410(7)
C15 C14 1.388(7)
C15 H15A 0.9500
C12 C13 1.395(7)
C12 H12A 0.9500
C37 H37A 0.9800
C37 H37B 0.9800
C37 H37C 0.9800
C27 H27A 0.9800
C27 H27B 0.9800
C27 H27C 0.9800
C14 C13 1.385(8)
C14 H14A 0.9500
C13 H13A 0.9500

loop_
_geom_torsion_atom_site_label_1
_geom_torsion_atom_site_label_2
_geom_torsion_atom_site_label_3
_geom_torsion_atom_site_label_4
_geom_torsion
C1 Pd1 P1 C31 73.2(2)
N2 Pd1 P1 C31 111.6(9)
N1 Pd1 P1 C31 -104.2(2)
C1 Pd1 P1 C21 -167.8(2)
N2 Pd1 P1 C21 -129.4(9)
N1 Pd1 P1 C21 14.9(2)
C1 Pd1 P1 C11 -45.3(2)
N2 Pd1 P1 C11 -6.9(9)
N1 Pd1 P1 C11 137.3(2)
C1 Pd1 N2 C3 -159.6(4)
N1 Pd1 N2 C3 17.2(4)
P1 Pd1 N2 C3 162.2(8)
C1 Pd1 N2 C7 -38.9(4)
N1 Pd1 N2 C7 137.9(4)
P1 Pd1 N2 C7 -77.1(10)
C1 Pd1 N2 C6 83.3(4)
N1 Pd1 N2 C6 -100.0(4)
P1 Pd1 N2 C6 45.1(11)
C1 Pd1 N1 C4 -83.8(14)
N2 Pd1 N1 C4 -106.0(4)
P1 Pd1 N1 C4 78.5(4)
C1 Pd1 N1 C2 32.6(15)
N2 Pd1 N1 C2 10.5(4)
P1 Pd1 N1 C2 -165.1(3)
C1 Pd1 N1 C5 152.6(12)
N2 Pd1 N1 C5 130.5(4)
P1 Pd1 N1 C5 -45.1(4)
C21 P1 C31 C32 -128.7(4)
C11 P1 C31 C32 120.7(4)
Pd1 P1 C31 C32 0.3(5)
C21 P1 C31 C36 40.3(5)
C11 P1 C31 C36 -70.2(5)
Pd1 P1 C31 C36 169.3(4)
C31 P1 C21 C22 -136.7(4)
C11 P1 C21 C22 -24.5(5)
Pd1 P1 C21 C22 100.5(4)
C31 P1 C21 C26 41.7(5)
C11 P1 C21 C26 153.8(4)
Pd1 P1 C21 C26 -81.1(4)
C7 N2 C3 C2 -171.3(5)
C6 N2 C3 C2 70.8(6)
Pd1 N2 C3 C2 -43.4(5)
C27 O21 C26 C25 11.8(8)
C27 O21 C26 C21 -168.8(6)
C22 C21 C26 O21 -179.9(5)
P1 C21 C26 O21 1.7(7)
C22 C21 C26 C25 -0.5(8)
P1 C21 C26 C25 -178.9(4)
C36 C31 C32 C33 1.3(8)
P1 C31 C32 C33 171.2(5)
C37 O31 C36 C35 20.9(8)
C37 O31 C36 C31 -158.7(6)
C32 C31 C36 O31 177.8(5)
P1 C31 C36 O31 8.8(7)
C32 C31 C36 C35 -1.8(8)
P1 C31 C36 C35 -170.8(4)
C22 C23 C24 C25 0.8(9)
C24 C23 C22 C21 -1.0(8)
C26 C21 C22 C23 0.8(8)
P1 C21 C22 C23 179.2(4)
C23 C24 C25 C26 -0.4(9)
O21 C26 C25 C24 179.7(5)
C21 C26 C25 C24 0.3(8)
O31 C36 C35 C34 -177.8(5)
C31 C36 C35 C34 1.8(9)
C33 C34 C35 C36 -1.3(9)
C35 C34 C33 C32 0.8(9)
C31 C32 C33 C34 -0.8(9)
C4 N1 C2 C3 78.3(6)
C5 N1 C2 C3 -165.0(5)
Pd1 N1 C2 C3 -37.2(6)
N2 C3 C2 N1 57.0(7)
C31 P1 C11 C12 2.7(4)
C21 P1 C11 C12 -106.2(4)
Pd1 P1 C11 C12 123.1(4)
C31 P1 C11 C16 -169.4(4)
C21 P1 C11 C16 81.6(4)
Pd1 P1 C11 C16 -49.1(4)
C12 C11 C16 C15 1.1(7)
P1 C11 C16 C15 173.0(4)
C12 C11 C16 B1 -176.6(5)
P1 C11 C16 B1 -4.6(7)
F3 B1 C16 C11 -10.2(8)
F2 B1 C16 C11 110.9(6)
F1 B1 C16 C11 -130.7(5)
F3 B1 C16 C15 172.1(5)
F2 B1 C16 C15 -66.8(6)
F1 B1 C16 C15 51.6(6)
C11 C16 C15 C14 -1.5(7)
B1 C16 C15 C14 176.5(5)
C16 C11 C12 C13 -0.2(8)
P1 C11 C12 C13 -172.4(4)
C16 C15 C14 C13 1.1(8)
C15 C14 C13 C12 -0.1(8)
C11 C12 C13 C14 -0.4(8)
